data_2101825
loop_
_publ_author_name
'Li, Q.'
'Mak, T. C. W.'

_publ_section_title
;
 New Inclusion Compounds of Selenourea with Tetraethyl- and
 Tetra-<i>n</i>-propylammonium Halides
;
_journal_issue 2
_journal_name_full 'Acta Crystallographica Section B'
_journal_page_first 262
_journal_page_last 271
_journal_paper_doi 10.1107/S010876819601292X
_journal_volume 53
_journal_year 1997
_chemical_formula_moiety '(C3 H7 )4 N 1+, Br 1-, 3(N H2 ) C Se'
_chemical_formula_sum 'C15 H40 Br N7 Se3'
_chemical_formula_weight 635.3
_symmetry_cell_setting monoclinic
_symmetry_space_group_name_Hall 'C -2yc'
_symmetry_space_group_name_H-M 'C 1 c 1'
_atom_type_scat_source IntTabIV
_cell_angle_alpha 90.0
_cell_angle_beta 112.45(3)
_cell_angle_gamma 90.0
_cell_formula_units_Z 4
_cell_length_a 18.309(4)
_cell_length_b 13.807(3)
_cell_length_c 11.577(2)
_cell_measurement_reflns_used 25
_cell_measurement_temperature 291
_cell_measurement_theta_max 14
_cell_measurement_theta_min 6
_cell_volume 2704.8(11)
_diffrn_measurement_device 'Siemens P4'
_diffrn_measurement_method \w
_diffrn_radiation_type MoK\a
_diffrn_radiation_wavelength 0.71073
_diffrn_reflns_av_R_equivalents 0.169
_diffrn_reflns_limit_h_max 21
_diffrn_reflns_limit_h_min 0
_diffrn_reflns_limit_k_max 16
_diffrn_reflns_limit_k_min 0
_diffrn_reflns_limit_l_max 13
_diffrn_reflns_limit_l_min -14
_diffrn_reflns_number 4828
_diffrn_reflns_theta_max 25
_diffrn_standards_interval_count 97
_diffrn_standards_number 3
_exptl_absorpt_coefficient_mu 0.557
_exptl_absorpt_correction_T_max 1.000
_exptl_absorpt_correction_T_min 0.624
_exptl_absorpt_correction_type '\y scans (Kopfmann & Huber, 1968)'
_exptl_crystal_colour colorless
_exptl_crystal_density_diffrn 1.560
_exptl_crystal_description plate
_exptl_crystal_F_000 1264
_exptl_crystal_size_max 0.42
_exptl_crystal_size_mid 0.32
_exptl_crystal_size_min 0.26
_refine_diff_density_max 0.66
_refine_diff_density_min -0.97
_refine_ls_extinction_coef '\c = 0.00100'
_refine_ls_extinction_method 'F~corr~ = F~c~(1 + 0.002\cF~c~^2^/sin2\q)^-1/4^'
_refine_ls_goodness_of_fit_obs 1.25
_refine_ls_hydrogen_treatment 'H atoms riding with C-H = 0.96, N-H 0.90 \%A'
_refine_ls_number_parameters 234
_refine_ls_number_reflns 1592
_refine_ls_R_factor_obs 0.049
_refine_ls_shift/esd_max 0.012
_refine_ls_structure_factor_coef F
_refine_ls_weighting_details 'w = 1/[\s^2^(F~o~) + 0.0004|F~o~|^2^]'
_refine_ls_weighting_scheme calc
_refine_ls_wR_factor_obs 0.048
_reflns_number_observed 1592
_reflns_number_total 3464
_reflns_observed_criterion |F~o~|>4\s(|F~o~|)
_cod_data_source_file hr0033.cif
_cod_data_source_block 3
_cod_depositor_comments
;
The following automatic conversions were performed:

'_refine_ls_weighting_scheme' value 'w = 1/[\s^2^(F~o~) +
0.0004|F~o~|^2^]' was changed to 'calc'. New tag
'_refine_ls_weighting_details' was created. The value of the new tag
was set to 'w = 1/[\s^2^(F~o~) + 0.0004|F~o~|^2^]'.

Automatic conversion script
Id: cif_fix_values 3143 2015-03-26 13:38:13Z robertas 
;
_cod_original_cell_volume 2705.0(10)
_cod_original_formula_sum 'C15 H40 Br1 N7 Se3'
_cod_database_code 2101825

loop_
_atom_site_label
_atom_site_fract_x
_atom_site_fract_y
_atom_site_fract_z
_atom_site_U_iso_or_equiv
Se(1) .5780 .4360(2) .4744 .0570(10)
C(1) .6457(3) .4662(3) .3956(3) .0410(10)
N(1) .6195(3) .4945(3) .2779(3) .0680(10)
N(2) .7224(3) .4641(4) .4620(4) .0930(10)
Se(2) .42260(10) .5648(2) .09360(10) .0700(10)
C(2) .3550(3) .5304(4) .1714(3) .0760(10)
N(3) .2775(3) .5344(4) .1161(3) .0620(10)
N(4) .3846(3) .5048(4) .2905(3) .0940(10)
Se(3) .8165(2) .4369(2) .7754(2) .0720(10)
C(3) .7770(3) .3120(3) .7813(4) .0660(10)
N(5) .8192(3) .2450(3) .8607(4) .0800(10)
N(6) .7050(3) .2825(3) .7080(4) .0700(10)
Br(1) .1812(2) .4397(2) .2900(3) .0830(10)
N(7) -.0045(4) .2866(3) .5250(4) .0570(10)
C(4) -.0707(3) .2166(4) .5213(4) .0640(10)
C(5) -.1485(3) .2700(4) .5043(4) .0550(10)
C(6) -.2228(3) .2031(4) .4606(4) .0890(10)
C(7) .0695(3) .2234(4) .5616(4) .0850(10)
C(8) .1480(3) .2765(4) .6009(4) .0880(10)
C(9) .2019(4) .1991(4) .5918(4) .1160(10)
C(10) .0183(4) .3520(4) .6433(4) .0780(10)
C(11) .0272(4) .3052(4) .7699(4) .0730(10)
C(12) .0596(4) .3717(4) .8818(4) .1120(10)
C(13) -.0116(3) .3521(4) .4197(4) .0480(10)
C(14) -.0354(4) .2923(4) .3022(4) .1260(10)
C(15) -.0397(3) .3661(4) .1989(4) .0740(10)
H(1A) .5669 .4927 .2343 .080
H(1B) .6522 .5106 .2396 .080
H(2A) .7384 .4406 .5403 .080
H(2B) .7583 .4784 .4288 .080
H(3A) .2518 .5483 .0346 .080
H(3B) .2501 .5173 .1630 .080
H(4A) .4371 .4984 .3325 .080
H(4B) .3511 .4884 .3273 .080
H(5A) .8678 .2595 .9162 .080
H(5B) .7985 .1859 .8613 .080
H(6A) .6731 .3246 .6521 .080
H(6B) .6878 .2222 .7133 .080
H(4C) -.0545 .1859 .6016 .080
H(4D) -.0774 .1668 .4603 .080
H(5C) -.1565 .3171 .4396 .080
H(5D) -.1460 .3044 .5778 .080
H(6C) -.2695 .2411 .4455 .080
H(6D) -.2274 .1697 .3854 .080
H(6E) -.2168 .1568 .5254 .080
H(7A) .0636 .1751 .4991 .080
H(7B) .0755 .1913 .6382 .080
H(8A) .1653 .3109 .6788 .080
H(8B) .1384 .3217 .5336 .080
H(9A) .2517 .2286 .6032 .080
H(9B) .2090 .1544 .6587 .080
H(9C) .1821 .1652 .5135 .080
H(10A) -.0287 .3891 .6296 .080
H(10B) .0603 .3964 .6514 .080
H(11A) .0766 .2721 .7894 .080
H(11B) -.0131 .2585 .7627 .080
H(12A) .0730 .3399 .9610 .080
H(12B) .0999 .4180 .8871 .080
H(12C) .0099 .4043 .8602 .080
H(13A) .0313 .3975 .4424 .080
H(13B) -.0592 .3882 .4051 .080
H(14A) -.0715 .2389 .2869 .080
H(14B) .0152 .2669 .3108 .080
H(15A) -.0436 .3323 .1243 .080
H(15B) -.0908 .3907 .1892 .080
H(15C) -.0032 .4189 .2134 .080

loop_
_geom_angle_atom_site_label_1
_geom_angle_atom_site_label_2
_geom_angle_atom_site_label_3
_geom_angle
_geom_angle_publ_flag
Se(1) C(1) N(1) 121.9(4) yes
Se(1) C(1) N(2) 118.3(3) yes
N(1) C(1) N(2) 119.6(5) yes
Se(2) C(2) N(3) 123.4(3) yes
Se(2) C(2) N(4) 119.5(4) yes
N(3) C(2) N(4) 117.1(5) yes
Se(3) C(3) N(5) 122.3(4) yes
Se(3) C(3) N(6) 124.0(3) yes
N(5) C(3) N(6) 113.7(5) yes
C(4) N(7) C(10) 109.4(5) no
C(4) N(7) C(13) 122.6(4) no
C(10) N(7) C(13) 106.2(4) no
C(4) C(5) C(6) 113.9(4) no
C(7) C(8) C(9) 102.1(4) no
C(10) C(11) C(12) 115.0(4) no
C(13) C(14) C(15) 104.3(4) no
C(4) N(7) C(7) 104.8(4) no
C(7) N(7) C(10) 100.1(4) no
C(7) N(7) C(13) 111.5(5) no
N(7) C(4) C(5) 112.4(4) no
N(7) C(7) C(8) 116.4(4) no
N(7) C(10) C(11) 119.0(4) no
N(7) C(13) C(14) 108.1(4) no

loop_
_geom_bond_atom_site_label_1
_geom_bond_atom_site_label_2
_geom_bond_distance
_geom_bond_publ_flag
Se(1) C(1) 1.845(6) yes
C(1) N(1) 1.319(5) yes
C(1) N(2) 1.319(7) yes
Se(2) C(2) 1.850(6) yes
C(2) N(3) 1.316(7) yes
C(2) N(4) 1.322(5) yes
Se(3) C(3) 1.882(6) yes
C(3) N(5) 1.324(6) yes
C(3) N(6) 1.330(7) yes
N(7) C(7) 1.529(8) no
N(7) C(13) 1.484(7) no
C(5) C(6) 1.560(8) no
C(8) C(9) 1.486(9) no
C(11) C(12) 1.511(6) no
C(14) C(15) 1.551(7) no
N(7) C(4) 1.538(8) no
N(7) C(10) 1.558(6) no
C(4) C(5) 1.548(8) no
C(7) C(8) 1.520(8) no
C(10) C(11) 1.552(7) no
C(13) C(14) 1.507(6) no
